data_4503026
loop_
_publ_author_name
'Nagarkar, Sanjog S.'
'Chaudhari, Abhijeet K.'
'Ghosh, Sujit K.'

_publ_section_title
;
 Role of Temperature on Framework Dimensionality: Supramolecular Isomers
 of Zn3(RCOO)8Based Metal Organic Frameworks
;
_journal_issue 2
_journal_name_full 'Crystal Growth &amp; Design'
_journal_page_first 572
_journal_paper_doi 10.1021/cg201630c
_journal_volume 12
_journal_year 2012
_chemical_formula_moiety 'C12 H4 O10 Zn1.50, 1(C2 H8 N)'
_chemical_formula_sum 'C14 H12 N O10 Zn1.5'
_chemical_formula_weight 452.30
_chemical_name_systematic
;
 ?
;
_space_group_IT_number 14
_symmetry_cell_setting monoclinic
_symmetry_space_group_name_Hall '-P 2ybc'
_symmetry_space_group_name_H-M 'P 1 21/c 1'
_atom_sites_solution_hydrogens geom
_atom_sites_solution_primary direct
_atom_sites_solution_secondary difmap
_audit_creation_method SHELXL-97
_cell_angle_alpha 90.000
_cell_angle_beta 92.474(5)
_cell_angle_gamma 90.000
_cell_formula_units_Z 4
_cell_length_a 9.426(5)
_cell_length_b 15.424(5)
_cell_length_c 17.359(5)
_cell_measurement_temperature 150(2)
_cell_volume 2521.4(17)
_computing_cell_refinement 'Bruker SMART'
_computing_data_collection 'Bruker SMART'
_computing_data_reduction 'Bruker SAINT'
_computing_molecular_graphics 'Bruker SHELXTL'
_computing_publication_material 'Bruker SHELXTL'
_computing_structure_refinement 'SHELXL-97 (Sheldrick, 2008)'
_computing_structure_solution 'SHELXL-97 (Sheldrick, 1990)'
_diffrn_ambient_temperature 150(2)
_diffrn_measured_fraction_theta_full 0.995
_diffrn_measured_fraction_theta_max 0.995
_diffrn_radiation_monochromator graphite
_diffrn_radiation_source 'fine-focus sealed tube'
_diffrn_radiation_type MoK\a
_diffrn_radiation_wavelength 0.71069
_diffrn_reflns_av_R_equivalents 0.0301
_diffrn_reflns_av_sigmaI/netI 0.0308
_diffrn_reflns_limit_h_max 9
_diffrn_reflns_limit_h_min -12
_diffrn_reflns_limit_k_max 20
_diffrn_reflns_limit_k_min -20
_diffrn_reflns_limit_l_max 23
_diffrn_reflns_limit_l_min -23
_diffrn_reflns_number 25095
_diffrn_reflns_theta_full 28.64
_diffrn_reflns_theta_max 28.64
_diffrn_reflns_theta_min 2.53
_exptl_absorpt_coefficient_mu 1.476
_exptl_absorpt_correction_T_max 0.7568
_exptl_absorpt_correction_T_min 0.6658
_exptl_absorpt_correction_type multi-scan
_exptl_absorpt_process_details 'multi-scan absorption correction'
_exptl_crystal_colour colorless
_exptl_crystal_density_diffrn 1.191
_exptl_crystal_density_method 'not measured'
_exptl_crystal_description rod
_exptl_crystal_F_000 912
_exptl_crystal_size_max 0.30
_exptl_crystal_size_mid 0.20
_exptl_crystal_size_min 0.20
_platon_squeeze_details
;
The SQUEEZE routine of the program PLATON was used
in order to eliminate the contribution of disordered solvents molecules,
thereby a final model based only on the ordered part of the crystal structure
was obtained.

The SQUEEZE routine suggested that
a total potential solvent area volume of 1067.9 Ang^3^[42.3% of cell volume],
and a void electron population of 165 per cell.

Refinement after the SQUEEZE routine gave significantly improved R values.
[R values before SQUEEZE]
R1 = 0.1386 for >2sigma(I) data
R1 = 0.1524, wR2 = 0.4302, GooF = S = 2.0030 for all data
( 6457 data and 0 restraint / 243 parameters)
;
_refine_diff_density_max 1.387
_refine_diff_density_min -5.154
_refine_diff_density_rms 0.256
_refine_ls_extinction_method none
_refine_ls_goodness_of_fit_ref 1.525
_refine_ls_hydrogen_treatment constr
_refine_ls_matrix_type full
_refine_ls_number_parameters 243
_refine_ls_number_reflns 6457
_refine_ls_number_restraints 0
_refine_ls_restrained_S_all 1.525
_refine_ls_R_factor_all 0.1152
_refine_ls_R_factor_gt 0.1038
_refine_ls_shift/su_max 0.148
_refine_ls_shift/su_mean 0.008
_refine_ls_structure_factor_coef Fsqd
_refine_ls_weighting_details 'calc w=1/[\s^2^(Fo^2^)+(0.2000P)^2^+0.0000P] where P=(Fo^2^+2Fc^2^)/3'
_refine_ls_weighting_scheme calc
_refine_ls_wR_factor_gt 0.3378
_refine_ls_wR_factor_ref 0.3523
_reflns_number_gt 5245
_reflns_number_total 6457
_reflns_threshold_expression >2\s(I)
_cod_data_source_file cg201630c_si_005.cif
_cod_data_source_block compound3
_cod_original_sg_symbol_H-M 'P 21/c'
_cod_original_formula_sum 'C14 H12 N O10 Zn1.50'
_cod_database_code 4503026

loop_
_symmetry_equiv_pos_as_xyz
'x, y, z'
'-x, y+1/2, -z+1/2'
'-x, -y, -z'
'x, -y-1/2, z-1/2'

loop_
_atom_site_label
_atom_site_type_symbol
_atom_site_fract_x
_atom_site_fract_y
_atom_site_fract_z
_atom_site_U_iso_or_equiv
_atom_site_adp_type
_atom_site_occupancy
_atom_site_symmetry_multiplicity
_atom_site_calc_flag
_atom_site_refinement_flags
C1 C 0.7856(5) 0.0071(4) 0.1056(3) 0.0324(10) Uani 1 1 d .
C2 C 0.9386(5) -0.0156(4) 0.1008(3) 0.0322(10) Uani 1 1 d .
C3 C 1.0046(6) -0.0860(4) 0.0728(3) 0.0373(11) Uani 1 1 d .
H3 H 0.9610 -0.1369 0.0520 0.045 Uiso 1 1 calc R
C4 C 1.1528(6) -0.0683(4) 0.0807(3) 0.0383(11) Uani 1 1 d .
H4 H 1.2279 -0.1049 0.0658 0.046 Uiso 1 1 calc R
C5 C 1.1658(5) 0.0107(3) 0.1135(3) 0.0319(10) Uani 1 1 d .
C6 C 1.2900(5) 0.0662(4) 0.1362(3) 0.0343(10) Uani 1 1 d .
C7 C 0.5650(6) 0.2233(3) 0.0288(3) 0.0324(10) Uani 1 1 d .
C8 C 0.5864(6) 0.1920(4) 0.4930(3) 0.0346(10) Uani 1 1 d .
C9 C 0.6153(11) 0.1129(4) 0.5236(4) 0.057(2) Uani 1 1 d .
H9 H 0.6269 0.0984 0.5767 0.068 Uiso 1 1 calc R
C10 C 0.6249(9) 0.0563(4) 0.4595(4) 0.0570(18) Uani 1 1 d .
H10 H 0.6421 -0.0044 0.4616 0.068 Uiso 1 1 calc R
C11 C 0.6053(6) 0.1037(3) 0.3960(3) 0.0344(11) Uani 1 1 d .
C12 C 0.5954(6) 0.0798(4) 0.3131(3) 0.0348(11) Uani 1 1 d .
C13 C 0.6543(9) -0.1899(5) 0.2036(5) 0.071(2) Uani 1 1 d .
H13A H 0.7344 -0.1702 0.1740 0.106 Uiso 1 1 calc R
H13B H 0.6369 -0.2516 0.1934 0.106 Uiso 1 1 calc R
H13C H 0.6765 -0.1814 0.2588 0.106 Uiso 1 1 calc R
C14 C 0.4062(9) -0.1515(4) 0.2302(4) 0.0555(16) Uani 1 1 d .
H14A H 0.3328 -0.1862 0.2028 0.083 Uiso 1 1 calc R
H14B H 0.3672 -0.0946 0.2429 0.083 Uiso 1 1 calc R
H14C H 0.4377 -0.1813 0.2777 0.083 Uiso 1 1 calc R
N1 N 0.5276(8) -0.1401(5) 0.1807(4) 0.0635(16) Uani 1 1 d .
H1A H 0.5512 -0.0822 0.1802 0.076 Uiso 1 1 calc R
H1B H 0.4996 -0.1554 0.1312 0.076 Uiso 1 1 calc R
O1 O 0.6985(4) -0.0441(3) 0.0769(3) 0.0456(10) Uani 1 1 d .
O2 O 0.7590(4) 0.0772(3) 0.1389(2) 0.0466(10) Uani 1 1 d .
O3 O 1.0360(3) 0.0451(3) 0.1260(2) 0.0338(8) Uani 1 1 d .
O4 O 1.2721(5) 0.1370(4) 0.1657(4) 0.0601(14) Uani 1 1 d .
O5 O 1.4116(3) 0.0328(2) 0.12245(18) 0.0300(7) Uani 1 1 d .
O6 O 0.5614(5) 0.2261(3) 0.1032(2) 0.0403(9) Uani 1 1 d .
O7 O 0.5549(4) 0.1565(2) -0.0106(2) 0.0352(8) Uani 1 1 d .
O8 O 0.5782(4) 0.1882(2) 0.41506(19) 0.0307(7) Uani 1 1 d .
O9 O 0.5713(4) 0.1425(3) 0.26668(19) 0.0386(9) Uani 1 1 d .
O10 O 0.6094(6) 0.0025(3) 0.2952(3) 0.0538(12) Uani 1 1 d .
Zn1 Zn 0.56336(5) 0.11449(4) 0.15741(3) 0.0274(3) Uani 1 1 d .
Zn2 Zn 0.5000 0.0000 0.0000 0.1160(8) Uani 1 2 d S

loop_
_atom_site_aniso_label
_atom_site_aniso_U_11
_atom_site_aniso_U_22
_atom_site_aniso_U_33
_atom_site_aniso_U_23
_atom_site_aniso_U_13
_atom_site_aniso_U_12
C1 0.015(2) 0.053(3) 0.029(2) 0.007(2) 0.0010(16) 0.0009(19)
C2 0.015(2) 0.057(3) 0.024(2) 0.000(2) 0.0014(16) -0.0009(19)
C3 0.025(2) 0.050(3) 0.037(3) -0.005(2) -0.001(2) -0.004(2)
C4 0.022(2) 0.055(3) 0.038(3) -0.009(2) 0.0004(19) 0.006(2)
C5 0.018(2) 0.049(3) 0.029(2) -0.0032(19) 0.0026(17) -0.0036(19)
C6 0.021(2) 0.049(3) 0.033(2) -0.006(2) 0.0051(18) -0.0008(19)
C7 0.032(3) 0.042(2) 0.024(2) 0.0017(18) 0.0045(18) 0.0000(19)
C8 0.038(3) 0.046(3) 0.019(2) 0.0018(18) 0.0008(18) -0.003(2)
C9 0.095(6) 0.048(3) 0.027(3) 0.003(2) 0.005(3) 0.008(3)
C10 0.101(6) 0.037(3) 0.034(3) 0.004(2) 0.004(3) 0.014(3)
C11 0.036(3) 0.037(2) 0.029(2) 0.0024(18) 0.001(2) 0.0002(19)
C12 0.033(3) 0.045(3) 0.027(2) -0.005(2) 0.0016(19) -0.001(2)
C13 0.064(5) 0.062(4) 0.086(6) 0.017(4) -0.005(4) 0.003(4)
C14 0.068(5) 0.045(3) 0.052(4) 0.005(3) -0.001(3) -0.001(3)
N1 0.061(4) 0.070(4) 0.058(4) 0.010(3) -0.004(3) 0.004(3)
O1 0.0165(17) 0.071(3) 0.049(2) 0.003(2) -0.0048(15) 0.0016(17)
O2 0.0206(18) 0.076(3) 0.043(2) -0.001(2) 0.0035(15) 0.0072(18)
O3 0.0165(16) 0.052(2) 0.0332(18) -0.0082(15) 0.0012(13) 0.0024(14)
O4 0.029(2) 0.066(3) 0.086(4) -0.032(3) 0.003(2) -0.006(2)
O5 0.0195(16) 0.0449(18) 0.0257(15) -0.0021(13) 0.0015(12) -0.0038(13)
O6 0.052(2) 0.047(2) 0.0218(16) -0.0006(15) 0.0022(15) 0.0013(17)
O7 0.0366(19) 0.0403(19) 0.0288(17) -0.0007(14) 0.0026(14) -0.0044(15)
O8 0.0316(18) 0.0376(17) 0.0229(15) 0.0017(13) 0.0022(13) 0.0012(13)
O9 0.050(2) 0.0458(19) 0.0203(16) -0.0016(14) -0.0012(15) 0.0000(17)
O10 0.080(3) 0.039(2) 0.042(2) -0.0077(17) 0.006(2) -0.004(2)
Zn1 0.0213(4) 0.0393(4) 0.0217(4) -0.00589(19) 0.0002(2) 0.00039(19)
Zn2 0.1055(17) 0.141(2) 0.1022(16) -0.0109(14) 0.0086(12) 0.0016(14)

loop_
_atom_type_symbol
_atom_type_description
_atom_type_scat_dispersion_real
_atom_type_scat_dispersion_imag
_atom_type_scat_source
C C 0.0033 0.0016 'International Tables Vol C Tables 4.2.6.8 and 6.1.1.4'
H H 0.0000 0.0000 'International Tables Vol C Tables 4.2.6.8 and 6.1.1.4'
N N 0.0061 0.0033 'International Tables Vol C Tables 4.2.6.8 and 6.1.1.4'
O O 0.0106 0.0060 'International Tables Vol C Tables 4.2.6.8 and 6.1.1.4'
Zn Zn 0.2839 1.4301 'International Tables Vol C Tables 4.2.6.8 and 6.1.1.4'

loop_
_geom_angle_atom_site_label_1
_geom_angle_atom_site_label_2
_geom_angle_atom_site_label_3
_geom_angle
_geom_angle_site_symmetry_1
_geom_angle_site_symmetry_3
O1 C1 O2 126.6(5) . .
O1 C1 C2 117.3(5) . .
O2 C1 C2 116.1(5) . .
C3 C2 O3 110.6(4) . .
C3 C2 C1 132.0(5) . .
O3 C2 C1 117.3(4) . .
C2 C3 C4 106.0(5) . .
C2 C3 H3 127.0 . .
C4 C3 H3 127.0 . .
C5 C4 C3 106.6(5) . .
C5 C4 H4 126.7 . .
C3 C4 H4 126.7 . .
C4 C5 O3 110.7(4) . .
C4 C5 C6 133.4(5) . .
O3 C5 C6 115.8(4) . .
O4 C6 O5 125.1(5) . .
O4 C6 C5 120.3(5) . .
O5 C6 C5 114.6(4) . .
O7 C7 O6 125.1(5) . .
O7 C7 C8 121.1(4) . 4_565
O6 C7 C8 113.8(4) . 4_565
C9 C8 O8 110.9(5) . .
C9 C8 C7 131.8(5) . 4_566
O8 C8 C7 117.4(4) . 4_566
C8 C9 C10 105.4(5) . .
C8 C9 H9 127.3 . .
C10 C9 H9 127.3 . .
C11 C10 C9 107.4(5) . .
C11 C10 H10 126.3 . .
C9 C10 H10 126.3 . .
C10 C11 O8 110.1(5) . .
C10 C11 C12 131.9(5) . .
O8 C11 C12 117.8(4) . .
O10 C12 O9 126.1(5) . .
O10 C12 C11 118.6(5) . .
O9 C12 C11 115.3(5) . .
N1 C13 H13A 109.5 . .
N1 C13 H13B 109.5 . .
H13A C13 H13B 109.5 . .
N1 C13 H13C 109.5 . .
H13A C13 H13C 109.5 . .
H13B C13 H13C 109.5 . .
N1 C14 H14A 109.5 . .
N1 C14 H14B 109.5 . .
H14A C14 H14B 109.5 . .
N1 C14 H14C 109.5 . .
H14A C14 H14C 109.5 . .
H14B C14 H14C 109.5 . .
C14 N1 C13 115.2(6) . .
C14 N1 H1A 108.5 . .
C13 N1 H1A 108.5 . .
C14 N1 H1B 108.5 . .
C13 N1 H1B 108.5 . .
H1A N1 H1B 107.5 . .
C1 O1 Zn2 123.1(4) . .
C1 O2 Zn1 122.1(4) . .
C5 O3 C2 106.1(4) . .
C6 O5 Zn1 109.0(3) . 1_655
C6 O5 Zn2 126.9(3) . 1_655
Zn1 O5 Zn2 97.68(13) 1_655 1_655
C7 O6 Zn1 116.7(3) . .
C7 O7 Zn2 141.4(3) . .
C8 O8 C11 106.2(4) . .
C12 O9 Zn1 116.6(3) . .
O9 Zn1 O6 105.82(16) . .
O9 Zn1 O5 115.91(15) . 1_455
O6 Zn1 O5 114.78(16) . 1_455
O9 Zn1 O2 103.10(18) . .
O6 Zn1 O2 99.64(19) . .
O5 Zn1 O2 115.65(18) 1_455 .
O1 Zn2 O1 180.0(3) 3_655 .
O1 Zn2 O5 81.62(14) 3_655 3_755
O1 Zn2 O5 98.38(14) . 3_755
O1 Zn2 O5 98.38(14) 3_655 1_455
O1 Zn2 O5 81.62(14) . 1_455
O5 Zn2 O5 180.00(15) 3_755 1_455
O1 Zn2 O7 99.22(15) 3_655 3_655
O1 Zn2 O7 80.78(15) . 3_655
O5 Zn2 O7 86.62(12) 3_755 3_655
O5 Zn2 O7 93.38(12) 1_455 3_655
O1 Zn2 O7 80.78(15) 3_655 .
O1 Zn2 O7 99.22(15) . .
O5 Zn2 O7 93.38(12) 3_755 .
O5 Zn2 O7 86.62(12) 1_455 .
O7 Zn2 O7 180.0 3_655 .

loop_
_geom_bond_atom_site_label_1
_geom_bond_atom_site_label_2
_geom_bond_distance
_geom_bond_site_symmetry_2
C1 O1 1.228(7) .
C1 O2 1.258(7) .
C1 C2 1.490(6) .
C2 C3 1.352(8) .
C2 O3 1.369(6) .
C3 C4 1.425(7) .
C3 H3 0.9500 .
C4 C5 1.347(8) .
C4 H4 0.9500 .
C5 O3 1.360(6) .
C5 C6 1.489(7) .
C6 O4 1.221(7) .
C6 O5 1.289(6) .
C7 O7 1.238(6) .
C7 O6 1.295(6) .
C7 C8 1.465(7) 4_565
C8 C9 1.353(8) .
C8 O8 1.352(5) .
C8 C7 1.465(7) 4_566
C9 C10 1.421(9) .
C9 H9 0.9500 .
C10 C11 1.330(8) .
C10 H10 0.9500 .
C11 O8 1.371(6) .
C11 C12 1.485(7) .
C12 O10 1.241(7) .
C12 O9 1.272(7) .
C13 N1 1.461(11) .
C13 H13A 0.9800 .
C13 H13B 0.9800 .
C13 H13C 0.9800 .
C14 N1 1.470(10) .
C14 H14A 0.9800 .
C14 H14B 0.9800 .
C14 H14C 0.9800 .
N1 H1A 0.9200 .
N1 H1B 0.9200 .
O1 Zn2 2.352(4) .
O2 Zn1 1.971(4) .
O5 Zn1 1.981(3) 1_655
O5 Zn2 2.371(3) 1_655
O6 Zn1 1.962(4) .
O7 Zn2 2.477(4) .
O9 Zn1 1.943(3) .
Zn1 O5 1.981(3) 1_455
Zn2 O1 2.352(4) 3_655
Zn2 O5 2.371(3) 3_755
Zn2 O5 2.371(3) 1_455
Zn2 O7 2.477(4) 3_655

loop_
_platon_squeeze_void_nr
_platon_squeeze_void_average_x
_platon_squeeze_void_average_y
_platon_squeeze_void_average_z
_platon_squeeze_void_volume
_platon_squeeze_void_count_electrons
_platon_squeeze_void_content
1 0.000 -0.004 0.320 1055 165 ' '
